data_4073885
loop_
_publ_author_name
'Aguilar, David'
'Azn\'arez, Francisco'
'Bielsa, Raquel'
'Falvello, Larry R.'
'Navarro, Rafael'
'Urriolabeitia, Esteban P.'

_publ_section_title
;
 Versatility of Iminophosphoranes and Noninnocent Behavior of the
 1,5-Cyclooctadiene Ligand in Palladium(II) Complexes. Synthesis of
 \s-Allyl Derivatives
;
_journal_issue 25
_journal_name_full Organometallics
_journal_page_first 6397
_journal_paper_doi 10.1021/om700707j
_journal_volume 26
_journal_year 2007
_chemical_formula_sum 'C33 H34 Cl4 N P Pd'
_chemical_formula_weight 723.78
_chemical_name_systematic
; 
 ? 
;
_space_group_IT_number 15
_symmetry_cell_setting monoclinic
_symmetry_space_group_name_Hall '-I 2ya'
_symmetry_space_group_name_H-M 'I 1 2/a 1'
_atom_sites_solution_hydrogens geom
_atom_sites_solution_primary direct
_atom_sites_solution_secondary difmap
_audit_creation_method SHELXL-97
_cell_angle_alpha 90.00
_cell_angle_beta 103.74(3)
_cell_angle_gamma 90.00
_cell_formula_units_Z 8
_cell_length_a 19.369(4)
_cell_length_b 12.150(2)
_cell_length_c 27.890(6)
_cell_measurement_reflns_used 13209
_cell_measurement_temperature 150(1)
_cell_measurement_theta_max 32.0493
_cell_measurement_theta_min 2.9617
_cell_volume 6376(2)
_computing_cell_refinement
;
CrysAlis RED (Oxford Diffraction Ltd., 2006)
;
_computing_data_collection
;
CrysAlis CCD (Oxford Diffraction Ltd., 2006)
;
_computing_data_reduction
;
CrysAlis RED (Oxford Diffraction Ltd., 2006)
;
_computing_molecular_graphics 'Diamond (Brandenburg, 2004)'
_computing_publication_material 'SHELXL-97 (Sheldrick, 1997)'
_computing_structure_refinement 'SHELXL-97 (Sheldrick, 1997)'
_computing_structure_solution 'Sir-92 (Altomare, et al., 1994)'
_diffrn_ambient_temperature 150(1)
_diffrn_detector_area_resol_mean 16.3990
_diffrn_measured_fraction_theta_full 0.965
_diffrn_measured_fraction_theta_max 0.965
_diffrn_measurement_device_type
;
four-circle device with CCD 
;
_diffrn_measurement_method '\w and \p scans'
_diffrn_radiation_monochromator graphite
_diffrn_radiation_source 'Enhance (Mo) X-ray Source'
_diffrn_radiation_type MoK\a
_diffrn_radiation_wavelength 0.71073
_diffrn_reflns_av_R_equivalents 0.0316
_diffrn_reflns_av_sigmaI/netI 0.0369
_diffrn_reflns_limit_h_max 25
_diffrn_reflns_limit_h_min -25
_diffrn_reflns_limit_k_max 15
_diffrn_reflns_limit_k_min -15
_diffrn_reflns_limit_l_max 36
_diffrn_reflns_limit_l_min -36
_diffrn_reflns_number 25791
_diffrn_reflns_theta_full 27.50
_diffrn_reflns_theta_max 27.50
_diffrn_reflns_theta_min 2.81
_exptl_absorpt_coefficient_mu 0.992
_exptl_absorpt_correction_T_max 1.0837
_exptl_absorpt_correction_T_min 0.9245
_exptl_absorpt_correction_type multi-scan
_exptl_absorpt_process_details
;
CrysAlis RED, Oxford Diffraction Ltd.,
Version 1.171.29.10 (release 13-04-2006 CrysAlis171 .NET)
(compiled Apr 13 2006,12:24:59)
;
_exptl_crystal_colour yellow
_exptl_crystal_density_diffrn 1.508
_exptl_crystal_density_method 'not measured'
_exptl_crystal_description block
_exptl_crystal_F_000 2944
_exptl_crystal_size_max 0.32
_exptl_crystal_size_mid 0.27
_exptl_crystal_size_min 0.12
_refine_diff_density_max 0.878
_refine_diff_density_min -1.259
_refine_diff_density_rms 0.094
_refine_ls_extinction_method none
_refine_ls_goodness_of_fit_ref 1.064
_refine_ls_hydrogen_treatment mixed
_refine_ls_matrix_type full
_refine_ls_number_parameters 407
_refine_ls_number_reflns 7078
_refine_ls_number_restraints 20
_refine_ls_restrained_S_all 1.073
_refine_ls_R_factor_all 0.0609
_refine_ls_R_factor_gt 0.0403
_refine_ls_shift/su_max 0.001
_refine_ls_shift/su_mean 0.000
_refine_ls_structure_factor_coef Fsqd
_refine_ls_weighting_details 'calc w=1/[\s^2^(Fo^2^)+(0.0657P)^2^+6.1296P] where P=(Fo^2^+2Fc^2^)/3'
_refine_ls_weighting_scheme calc
_refine_ls_wR_factor_gt 0.1088
_refine_ls_wR_factor_ref 0.1149
_reflns_number_gt 5240
_reflns_number_total 7078
_reflns_threshold_expression I>2\s(I)
_cod_data_source_file om700707js2.cif
_cod_data_source_block est
_cod_original_sg_symbol_H-M I2/a
_cod_database_code 4073885

loop_
_symmetry_equiv_pos_as_xyz
'x, y, z'
'-x+1/2, y, -z'
'x+1/2, y+1/2, z+1/2'
'-x+1, y+1/2, -z+1/2'
'-x, -y, -z'
'x-1/2, -y, z'
'-x+1/2, -y+1/2, -z+1/2'
'x, -y+1/2, z+1/2'

loop_
_atom_site_label
_atom_site_type_symbol
_atom_site_fract_x
_atom_site_fract_y
_atom_site_fract_z
_atom_site_U_iso_or_equiv
_atom_site_adp_type
_atom_site_occupancy
_atom_site_symmetry_multiplicity
_atom_site_calc_flag
_atom_site_refinement_flags
_atom_site_disorder_assembly
_atom_site_disorder_group
Pd1 Pd 0.357448(13) 0.36224(2) 0.385779(9) 0.02494(9) Uani 1 1 d . . .
Cl1 Cl 0.40128(5) 0.39392(7) 0.31011(3) 0.0325(2) Uani 1 1 d . A .
Cl2 Cl 0.32465(5) 0.54760(7) 0.39127(4) 0.0353(2) Uani 1 1 d . A .
C1A C 0.4169(4) 0.2094(8) 0.3916(4) 0.044(3) Uani 0.655(10) 1 d PD A 1
H1A H 0.4401 0.2518 0.3716 0.053 Uiso 0.655(10) 1 calc PR A 1
C2AB C 0.3487(3) 0.1868(3) 0.37323(15) 0.0452(11) Uani 1 1 d D A .
H2A H 0.3289 0.2006 0.3392 0.054 Uiso 0.655(10) 1 calc PR A 1
H1B H 0.3464 0.2195 0.3420 0.054 Uiso 0.345(10) 1 calc PR A 2
C3A C 0.2983(4) 0.1372(6) 0.4060(3) 0.0445(19) Uani 0.655(10) 1 d PD A 1
H3AA H 0.2589 0.0948 0.3849 0.053 Uiso 0.655(10) 1 calc PR A 1
H3AB H 0.3258 0.0876 0.4317 0.053 Uiso 0.655(10) 1 calc PR A 1
C4A C 0.2686(5) 0.2357(11) 0.4302(5) 0.055(4) Uani 0.655(10) 1 d PD A 1
H4AA H 0.2273 0.2671 0.4061 0.065 Uiso 0.655(10) 1 calc PR A 1
H4AB H 0.2515 0.2086 0.4588 0.065 Uiso 0.655(10) 1 calc PR A 1
C5AB C 0.3236(2) 0.3264(4) 0.44748(14) 0.0399(9) Uani 1 1 d D A .
H5A H 0.3013 0.3923 0.4592 0.048 Uiso 0.655(10) 1 calc PR A 1
H5B H 0.3118 0.3997 0.4598 0.048 Uiso 0.345(10) 1 calc PR A 2
C6AB C 0.3856(2) 0.2865(3) 0.48650(14) 0.0401(9) Uani 1 1 d D . .
H6A H 0.3859 0.3108 0.5189 0.048 Uiso 0.655(10) 1 calc PR A 1
H4BA H 0.3697 0.2618 0.5160 0.048 Uiso 0.345(10) 1 calc PR A 2
H4BB H 0.4209 0.3462 0.4965 0.048 Uiso 0.345(10) 1 calc PR A 2
C7A C 0.4387(4) 0.2246(7) 0.4836(3) 0.0406(19) Uani 0.655(10) 1 d PD A 1
H7A H 0.4701 0.2066 0.5143 0.049 Uiso 0.655(10) 1 calc PR A 1
C8A C 0.4584(4) 0.1763(5) 0.4384(2) 0.0441(19) Uani 0.655(10) 1 d PD A 1
H8AA H 0.5085 0.1956 0.4400 0.053 Uiso 0.655(10) 1 calc PR A 1
H8AB H 0.4557 0.0951 0.4405 0.053 Uiso 0.655(10) 1 calc PR A 1
C2B C 0.4112(8) 0.1992(19) 0.4058(6) 0.086(12) Uani 0.345(10) 1 d PD A 2
H2B H 0.4524 0.2144 0.3940 0.103 Uiso 0.345(10) 1 calc PR A 2
C3B C 0.4188(9) 0.1893(12) 0.4639(5) 0.052(4) Uani 0.345(10) 1 d PD A 2
H3BA H 0.3958 0.1202 0.4707 0.062 Uiso 0.345(10) 1 calc PR A 2
H3BB H 0.4698 0.1843 0.4806 0.062 Uiso 0.345(10) 1 calc PR A 2
C6B C 0.2565(9) 0.2621(19) 0.4405(8) 0.052(6) Uani 0.345(10) 1 d PD A 2
H6B H 0.2218 0.2816 0.4580 0.062 Uiso 0.345(10) 1 calc PR A 2
C7B C 0.2460(8) 0.1816(13) 0.4112(5) 0.044(4) Uani 0.345(10) 1 d PD A 2
H7B H 0.2034 0.1421 0.4104 0.053 Uiso 0.345(10) 1 calc PR A 2
C8B C 0.2894(6) 0.1368(10) 0.3770(5) 0.034(3) Uani 0.345(10) 1 d PD A 2
H8BA H 0.3020 0.0599 0.3872 0.041 Uiso 0.345(10) 1 calc PR A 2
H8BB H 0.2577 0.1338 0.3435 0.041 Uiso 0.345(10) 1 calc PR A 2
P1 P 0.55234(4) 0.64001(7) 0.32466(3) 0.02384(18) Uani 1 1 d . . .
N1 N 0.46773(14) 0.6257(2) 0.30113(10) 0.0269(6) Uani 1 1 d . . .
H1N H 0.4450 0.5778 0.3154 0.032 Uiso 1 1 calc R . .
C9 C 0.42700(17) 0.6833(3) 0.25976(12) 0.0243(7) Uani 1 1 d . . .
C10 C 0.45697(17) 0.7384(3) 0.22597(12) 0.0250(7) Uani 1 1 d . . .
H10 H 0.5072 0.7414 0.2307 0.030 Uiso 1 1 calc R . .
C11 C 0.41373(19) 0.7886(3) 0.18558(13) 0.0282(7) Uani 1 1 d . . .
H11 H 0.4343 0.8268 0.1627 0.034 Uiso 1 1 calc R . .
C12 C 0.34093(19) 0.7840(3) 0.17806(13) 0.0324(8) Uani 1 1 d . . .
H12 H 0.3114 0.8185 0.1500 0.039 Uiso 1 1 calc R . .
C13 C 0.31105(18) 0.7290(3) 0.21155(14) 0.0323(8) Uani 1 1 d . . .
H13 H 0.2608 0.7256 0.2061 0.039 Uiso 1 1 calc R . .
C14 C 0.35261(18) 0.6794(3) 0.25234(13) 0.0283(7) Uani 1 1 d . . .
H14 H 0.3315 0.6428 0.2754 0.034 Uiso 1 1 calc R . .
C15 C 0.60460(17) 0.5917(3) 0.28403(12) 0.0257(7) Uani 1 1 d . . .
C16 C 0.67702(19) 0.6150(4) 0.29092(14) 0.0365(9) Uani 1 1 d . . .
H16 H 0.6999 0.6633 0.3166 0.044 Uiso 1 1 calc R . .
C17 C 0.7151(2) 0.5677(4) 0.26054(15) 0.0446(11) Uani 1 1 d . . .
H17 H 0.7642 0.5836 0.2651 0.054 Uiso 1 1 calc R . .
C18 C 0.6823(2) 0.4976(4) 0.22358(15) 0.0427(10) Uani 1 1 d . . .
H18 H 0.7090 0.4654 0.2027 0.051 Uiso 1 1 calc R . .
C19 C 0.6108(2) 0.4731(3) 0.21622(14) 0.0382(9) Uani 1 1 d . . .
H19 H 0.5885 0.4243 0.1906 0.046 Uiso 1 1 calc R . .
C20 C 0.57198(19) 0.5207(3) 0.24682(13) 0.0293(7) Uani 1 1 d . . .
H20 H 0.5229 0.5043 0.2421 0.035 Uiso 1 1 calc R . .
C21 C 0.57033(18) 0.5568(3) 0.37950(12) 0.0255(7) Uani 1 1 d . . .
C22 C 0.5167(2) 0.5351(3) 0.40346(13) 0.0325(8) Uani 1 1 d . . .
H22 H 0.4704 0.5645 0.3912 0.039 Uiso 1 1 calc R . .
C23 C 0.5314(2) 0.4705(3) 0.44510(14) 0.0413(10) Uani 1 1 d . . .
H23 H 0.4945 0.4528 0.4609 0.050 Uiso 1 1 calc R . .
C24 C 0.5989(2) 0.4311(4) 0.46416(14) 0.0470(11) Uani 1 1 d . . .
H24 H 0.6085 0.3874 0.4932 0.056 Uiso 1 1 calc R . .
C25 C 0.6535(2) 0.4553(3) 0.44069(14) 0.0398(9) Uani 1 1 d . . .
H25 H 0.7004 0.4295 0.4540 0.048 Uiso 1 1 calc R . .
C26 C 0.63818(19) 0.5173(3) 0.39790(13) 0.0280(7) Uani 1 1 d . . .
H26 H 0.6745 0.5327 0.3812 0.034 Uiso 1 1 calc R . .
C27 C 0.57181(18) 0.7811(3) 0.34137(12) 0.0286(7) Uani 1 1 d . . .
C28 C 0.6030(2) 0.8522(3) 0.31374(14) 0.0375(9) Uani 1 1 d . . .
H28 H 0.6163 0.8264 0.2851 0.045 Uiso 1 1 calc R . .
C29 C 0.6143(2) 0.9601(4) 0.32813(17) 0.0500(12) Uani 1 1 d . . .
H29 H 0.6357 1.0088 0.3092 0.060 Uiso 1 1 calc R . .
C30 C 0.5951(3) 0.9988(4) 0.36954(19) 0.0584(13) Uani 1 1 d . . .
H30 H 0.6032 1.0736 0.3791 0.070 Uiso 1 1 calc R . .
C31 C 0.5640(3) 0.9280(4) 0.39715(18) 0.0540(12) Uani 1 1 d . . .
H31 H 0.5505 0.9542 0.4257 0.065 Uiso 1 1 calc R . .
C32 C 0.5525(2) 0.8190(3) 0.38301(15) 0.0390(9) Uani 1 1 d . . .
H32 H 0.5314 0.7702 0.4020 0.047 Uiso 1 1 calc R . .
C33 C 0.3154(4) 0.8238(5) 0.4372(2) 0.092(2) Uani 1 1 d . . .
H33A H 0.2701 0.8619 0.4227 0.111 Uiso 1 1 calc R . .
H33B H 0.3063 0.7436 0.4356 0.111 Uiso 1 1 calc R . .
Cl3 Cl 0.37753(14) 0.85570(17) 0.40319(10) 0.1241(8) Uani 1 1 d . . .
Cl4 Cl 0.34572(18) 0.8634(2) 0.49773(10) 0.1465(10) Uani 1 1 d . . .

loop_
_atom_site_aniso_label
_atom_site_aniso_U_11
_atom_site_aniso_U_22
_atom_site_aniso_U_33
_atom_site_aniso_U_23
_atom_site_aniso_U_13
_atom_site_aniso_U_12
Pd1 0.02641(14) 0.02568(14) 0.02295(14) 0.00211(11) 0.00630(10) 0.00100(11)
Cl1 0.0379(5) 0.0329(5) 0.0299(4) -0.0020(4) 0.0144(4) -0.0047(4)
Cl2 0.0319(5) 0.0287(5) 0.0449(5) -0.0035(4) 0.0086(4) 0.0038(4)
C1A 0.042(5) 0.024(4) 0.069(5) 0.019(4) 0.018(4) 0.005(3)
C2AB 0.079(4) 0.025(2) 0.031(2) 0.0004(16) 0.013(2) 0.012(2)
C3A 0.050(4) 0.030(3) 0.047(5) 0.004(4) -0.002(4) -0.021(3)
C4A 0.022(4) 0.112(11) 0.034(7) 0.027(6) 0.014(4) 0.006(5)
C5AB 0.046(2) 0.044(2) 0.034(2) 0.0109(18) 0.0166(19) 0.0044(19)
C6AB 0.048(2) 0.043(2) 0.0278(19) 0.0018(17) 0.0051(18) -0.013(2)
C7A 0.052(5) 0.040(5) 0.024(4) 0.006(3) 0.000(3) -0.005(4)
C8A 0.048(4) 0.037(3) 0.049(4) 0.006(3) 0.014(4) 0.013(3)
C2B 0.031(10) 0.053(11) 0.19(3) 0.084(15) 0.052(14) 0.014(7)
C3B 0.063(11) 0.036(9) 0.046(10) 0.020(8) -0.007(9) -0.001(8)
C6B 0.029(9) 0.098(15) 0.037(10) 0.022(9) 0.023(7) 0.000(9)
C7B 0.038(9) 0.063(10) 0.036(8) 0.018(7) 0.016(7) 0.011(7)
C8B 0.040(7) 0.029(6) 0.033(7) 0.004(6) 0.007(6) 0.005(5)
P1 0.0211(4) 0.0274(4) 0.0227(4) 0.0019(4) 0.0046(3) -0.0036(4)
N1 0.0203(13) 0.0309(16) 0.0282(14) 0.0084(13) 0.0032(12) -0.0030(12)
C9 0.0244(16) 0.0229(16) 0.0235(16) -0.0031(14) 0.0015(14) 0.0000(14)
C10 0.0219(16) 0.0215(16) 0.0309(17) 0.0007(14) 0.0048(14) -0.0004(13)
C11 0.0318(18) 0.0240(17) 0.0266(17) 0.0023(14) 0.0027(15) 0.0026(14)
C12 0.0317(19) 0.0308(19) 0.0290(18) -0.0021(15) -0.0042(16) 0.0073(16)
C13 0.0215(17) 0.0280(19) 0.043(2) -0.0050(16) -0.0004(16) 0.0023(15)
C14 0.0273(17) 0.0245(16) 0.0347(19) -0.0016(15) 0.0109(16) -0.0004(14)
C15 0.0230(16) 0.0315(18) 0.0231(16) 0.0064(14) 0.0066(14) 0.0019(14)
C16 0.0235(17) 0.058(3) 0.0258(17) 0.0072(17) 0.0028(15) -0.0018(17)
C17 0.0254(19) 0.068(3) 0.041(2) 0.020(2) 0.0110(18) 0.011(2)
C18 0.050(2) 0.045(2) 0.041(2) 0.0177(19) 0.024(2) 0.023(2)
C19 0.051(2) 0.034(2) 0.0314(19) 0.0087(17) 0.0138(18) 0.0111(18)
C20 0.0290(17) 0.0297(18) 0.0283(17) 0.0053(15) 0.0052(15) 0.0040(15)
C21 0.0291(17) 0.0236(17) 0.0216(15) -0.0018(14) 0.0014(14) -0.0032(14)
C22 0.0326(19) 0.038(2) 0.0264(17) -0.0017(16) 0.0064(16) -0.0059(16)
C23 0.045(2) 0.049(2) 0.0312(19) 0.0028(18) 0.0115(18) -0.011(2)
C24 0.072(3) 0.042(2) 0.0243(19) 0.0117(18) 0.005(2) -0.005(2)
C25 0.047(2) 0.037(2) 0.0292(19) 0.0041(17) -0.0019(18) 0.0080(18)
C26 0.0308(18) 0.0268(18) 0.0244(16) 0.0012(14) 0.0027(15) 0.0002(15)
C27 0.0265(17) 0.0287(18) 0.0262(17) 0.0068(15) -0.0026(15) -0.0022(15)
C28 0.038(2) 0.038(2) 0.0314(19) 0.0092(17) -0.0025(17) -0.0106(17)
C29 0.055(3) 0.036(2) 0.050(3) 0.019(2) -0.007(2) -0.016(2)
C30 0.084(4) 0.027(2) 0.053(3) 0.003(2) -0.006(3) -0.008(2)
C31 0.077(3) 0.032(2) 0.052(3) -0.008(2) 0.013(2) -0.001(2)
C32 0.048(2) 0.0296(19) 0.039(2) 0.0018(17) 0.0093(19) -0.0011(18)
C33 0.141(6) 0.051(3) 0.082(4) -0.001(3) 0.021(4) -0.002(4)
Cl3 0.1445(19) 0.0905(14) 0.161(2) 0.0136(13) 0.0830(17) 0.0045(12)
Cl4 0.196(3) 0.131(2) 0.1093(17) -0.0226(15) 0.0301(18) 0.0109(18)

loop_
_atom_type_symbol
_atom_type_description
_atom_type_scat_dispersion_real
_atom_type_scat_dispersion_imag
_atom_type_scat_source
C C 0.0033 0.0016 'International Tables Vol C Tables 4.2.6.8 and 6.1.1.4'
H H 0.0000 0.0000 'International Tables Vol C Tables 4.2.6.8 and 6.1.1.4'
N N 0.0061 0.0033 'International Tables Vol C Tables 4.2.6.8 and 6.1.1.4'
P P 0.1023 0.0942 'International Tables Vol C Tables 4.2.6.8 and 6.1.1.4'
Cl Cl 0.1484 0.1585 'International Tables Vol C Tables 4.2.6.8 and 6.1.1.4'
Pd Pd -0.9988 1.0072 'International Tables Vol C Tables 4.2.6.8 and 6.1.1.4'

loop_
_geom_angle_atom_site_label_1
_geom_angle_atom_site_label_2
_geom_angle_atom_site_label_3
_geom_angle
C5AB Pd1 C2AB 84.10(16)
C5AB Pd1 C1A 91.4(3)
C2AB Pd1 C1A 35.7(2)
C5AB Pd1 C2B 79.8(4)
C2AB Pd1 C2B 35.3(4)
C1A Pd1 C2B 11.6(5)
C5AB Pd1 Cl2 90.20(13)
C2AB Pd1 Cl2 160.43(13)
C1A Pd1 Cl2 163.7(2)
C2B Pd1 Cl2 160.7(4)
C5AB Pd1 Cl1 176.42(12)
C2AB Pd1 Cl1 92.57(11)
C1A Pd1 Cl1 85.1(3)
C2B Pd1 Cl1 96.7(4)
Cl2 Pd1 Cl1 93.38(3)
C2AB C1A C8A 126.3(9)
C2AB C1A Pd1 71.7(5)
C8A C1A Pd1 119.1(6)
C2AB C1A H1A 116.8
C8A C1A H1A 116.8
Pd1 C1A H1A 78.9
C8B C2AB C1A 149.9(9)
C8B C2AB C2B 131.2(10)
C1A C2AB C2B 19.5(9)
C8B C2AB C3A 29.1(6)
C1A C2AB C3A 122.8(6)
C2B C2AB C3A 103.3(8)
C8B C2AB Pd1 118.4(6)
C1A C2AB Pd1 72.6(5)
C2B C2AB Pd1 75.9(10)
C3A C2AB Pd1 108.3(3)
C8B C2AB H2A 90.5
C1A C2AB H2A 118.6
C2B C2AB H2A 138.1
C3A C2AB H2A 118.6
Pd1 C2AB H2A 89.1
C8B C2AB H1B 114.4
C1A C2AB H1B 95.4
C2B C2AB H1B 114.4
C3A C2AB H1B 141.1
Pd1 C2AB H1B 73.8
H2A C2AB H1B 24.5
C4A C3A C2AB 107.3(6)
C4A C3A H3AA 110.3
C2AB C3A H3AA 110.3
C4A C3A H3AB 110.3
C2AB C3A H3AB 110.3
H3AA C3A H3AB 108.5
C5AB C4A C3A 113.0(6)
C5AB C4A H4AA 109.0
C3A C4A H4AA 109.0
C5AB C4A H4AB 109.0
C3A C4A H4AB 109.0
H4AA C4A H4AB 107.8
C6B C5AB C6AB 116.7(11)
C6B C5AB C4A 19.8(7)
C6AB C5AB C4A 112.0(6)
C6B C5AB Pd1 116.7(8)
C6AB C5AB Pd1 108.8(3)
C4A C5AB Pd1 103.2(5)
C6B C5AB H5A 91.8
C6AB C5AB H5A 110.9
C4A C5AB H5A 110.9
Pd1 C5AB H5A 110.9
C6B C5AB H5B 104.4
C6AB C5AB H5B 104.4
C4A C5AB H5B 123.4
Pd1 C5AB H5B 104.4
H5A C5AB H5B 12.5
C7A C6AB C5AB 131.0(5)
C7A C6AB C3B 28.0(6)
C5AB C6AB C3B 106.9(6)
C7A C6AB H6A 114.5
C5AB C6AB H6A 114.5
C3B C6AB H6A 135.6
C7A C6AB H4BA 106.6
C5AB C6AB H4BA 110.4
C3B C6AB H4BA 110.4
H6A C6AB H4BA 40.3
C7A C6AB H4BB 86.4
C5AB C6AB H4BB 110.4
C3B C6AB H4BB 110.3
H6A C6AB H4BB 69.9
H4BA C6AB H4BB 108.6
C6AB C7A C8A 129.6(6)
C6AB C7A H7A 115.2
C8A C7A H7A 115.2
C1A C8A C7A 117.0(7)
C1A C8A H8AA 108.0
C7A C8A H8AA 108.0
C1A C8A H8AB 108.0
C7A C8A H8AB 108.0
H8AA C8A H8AB 107.3
C2AB C2B C3B 122.1(12)
C2AB C2B Pd1 68.8(8)
C3B C2B Pd1 104.2(11)
C2AB C2B H2B 119.0
C3B C2B H2B 119.0
Pd1 C2B H2B 96.9
C6AB C3B C2B 114.1(11)
C6AB C3B H3BA 108.7
C2B C3B H3BA 108.7
C6AB C3B H3BB 108.7
C2B C3B H3BB 108.7
H3BA C3B H3BB 107.6
C7B C6B C5AB 119.7(13)
C7B C6B H6B 120.2
C5AB C6B H6B 120.2
C6B C7B C8B 131.2(13)
C6B C7B H7B 114.4
C8B C7B H7B 114.4
C2AB C8B C7B 120.5(11)
C2AB C8B H8BA 107.2
C7B C8B H8BA 107.2
C2AB C8B H8BB 107.2
C7B C8B H8BB 107.2
H8BA C8B H8BB 106.8
N1 P1 C15 112.19(16)
N1 P1 C27 109.69(16)
C15 P1 C27 111.27(16)
N1 P1 C21 104.90(15)
C15 P1 C21 109.28(16)
C27 P1 C21 109.29(15)
C9 N1 P1 126.1(2)
C9 N1 H1N 116.9
P1 N1 H1N 116.9
C10 C9 C14 119.6(3)
C10 C9 N1 123.2(3)
C14 C9 N1 117.1(3)
C11 C10 C9 119.8(3)
C11 C10 H10 120.1
C9 C10 H10 120.1
C12 C11 C10 120.6(3)
C12 C11 H11 119.7
C10 C11 H11 119.7
C11 C12 C13 119.7(3)
C11 C12 H12 120.2
C13 C12 H12 120.2
C14 C13 C12 121.1(3)
C14 C13 H13 119.4
C12 C13 H13 119.4
C13 C14 C9 119.2(3)
C13 C14 H14 120.4
C9 C14 H14 120.4
C20 C15 C16 119.6(3)
C20 C15 P1 117.0(2)
C16 C15 P1 123.1(3)
C17 C16 C15 119.9(4)
C17 C16 H16 120.1
C15 C16 H16 120.1
C18 C17 C16 120.2(4)
C18 C17 H17 119.9
C16 C17 H17 119.9
C17 C18 C19 120.9(4)
C17 C18 H18 119.5
C19 C18 H18 119.5
C18 C19 C20 119.2(4)
C18 C19 H19 120.4
C20 C19 H19 120.4
C15 C20 C19 120.2(3)
C15 C20 H20 119.9
C19 C20 H20 119.9
C26 C21 C22 120.7(3)
C26 C21 P1 119.2(3)
C22 C21 P1 120.1(3)
C23 C22 C21 119.2(4)
C23 C22 H22 120.4
C21 C22 H22 120.4
C24 C23 C22 120.9(4)
C24 C23 H23 119.6
C22 C23 H23 119.6
C23 C24 C25 120.0(4)
C23 C24 H24 120.0
C25 C24 H24 120.0
C26 C25 C24 119.2(4)
C26 C25 H25 120.4
C24 C25 H25 120.4
C21 C26 C25 120.1(3)
C21 C26 H26 120.0
C25 C26 H26 120.0
C32 C27 C28 120.0(4)
C32 C27 P1 117.1(3)
C28 C27 P1 122.9(3)
C29 C28 C27 119.5(4)
C29 C28 H28 120.2
C27 C28 H28 120.2
C28 C29 C30 120.9(4)
C28 C29 H29 119.5
C30 C29 H29 119.5
C29 C30 C31 119.7(4)
C29 C30 H30 120.2
C31 C30 H30 120.2
C30 C31 C32 119.8(4)
C30 C31 H31 120.1
C32 C31 H31 120.1
C27 C32 C31 120.1(4)
C27 C32 H32 120.0
C31 C32 H32 120.0
Cl4 C33 Cl3 110.7(4)
Cl4 C33 H33A 109.5
Cl3 C33 H33A 109.5
Cl4 C33 H33B 109.5
Cl3 C33 H33B 109.5
H33A C33 H33B 108.1

loop_
_geom_bond_atom_site_label_1
_geom_bond_atom_site_label_2
_geom_bond_distance
Pd1 C5AB 2.029(4)
Pd1 C2AB 2.160(4)
Pd1 C1A 2.170(10)
Pd1 C2B 2.25(2)
Pd1 Cl2 2.3549(10)
Pd1 Cl1 2.4847(10)
C1A C2AB 1.327(9)
C1A C8A 1.418(11)
C1A H1A 0.9500
C2AB C8B 1.326(11)
C2AB C2B 1.339(14)
C2AB C3A 1.604(9)
C2AB H2A 0.9500
C2AB H1B 0.9500
C3A C4A 1.550(13)
C3A H3AA 0.9900
C3A H3AB 0.9900
C4A C5AB 1.531(10)
C4A H4AA 0.9900
C4A H4AB 0.9900
C5AB C6B 1.490(13)
C5AB C6AB 1.496(5)
C5AB H5A 1.0000
C5AB H5B 1.0000
C6AB C7A 1.292(9)
C6AB C3B 1.548(15)
C6AB H6A 0.9500
C6AB H4BA 0.9900
C6AB H4BB 0.9900
C7A C8A 1.518(9)
C7A H7A 0.9500
C8A H8AA 0.9900
C8A H8AB 0.9900
C2B C3B 1.596(17)
C2B H2B 0.9500
C3B H3BA 0.9900
C3B H3BB 0.9900
C6B C7B 1.259(17)
C6B H6B 0.9500
C7B C8B 1.513(14)
C7B H7B 0.9500
C8B H8BA 0.9900
C8B H8BB 0.9900
P1 N1 1.623(3)
P1 C15 1.789(3)
P1 C27 1.793(4)
P1 C21 1.797(3)
N1 C9 1.418(4)
N1 H1N 0.8800
C9 C10 1.390(4)
C9 C14 1.407(5)
C10 C11 1.376(5)
C10 H10 0.9500
C11 C12 1.376(5)
C11 H11 0.9500
C12 C13 1.382(5)
C12 H12 0.9500
C13 C14 1.368(5)
C13 H13 0.9500
C14 H14 0.9500
C15 C20 1.382(5)
C15 C16 1.399(5)
C16 C17 1.374(5)
C16 H16 0.9500
C17 C18 1.371(6)
C17 H17 0.9500
C18 C19 1.383(6)
C18 H18 0.9500
C19 C20 1.390(5)
C19 H19 0.9500
C20 H20 0.9500
C21 C26 1.379(5)
C21 C22 1.387(5)
C22 C23 1.374(5)
C22 H22 0.9500
C23 C24 1.374(6)
C23 H23 0.9500
C24 C25 1.401(6)
C24 H24 0.9500
C25 C26 1.382(5)
C25 H25 0.9500
C26 H26 0.9500
C27 C32 1.380(5)
C27 C28 1.387(5)
C28 C29 1.373(6)
C28 H28 0.9500
C29 C30 1.377(7)
C29 H29 0.9500
C30 C31 1.384(7)
C30 H30 0.9500
C31 C32 1.385(6)
C31 H31 0.9500
C32 H32 0.9500
C33 Cl4 1.719(7)
C33 Cl3 1.743(7)
C33 H33A 0.9900
C33 H33B 0.9900

loop_
_geom_hbond_atom_site_label_D
_geom_hbond_atom_site_label_H
_geom_hbond_atom_site_label_A
_geom_hbond_distance_DH
_geom_hbond_distance_HA
_geom_hbond_distance_DA
_geom_hbond_angle_DHA
N1 H1N Cl1 0.88 2.38 3.131(3) 143.3
